data_1518793
loop_
_publ_author_name
'M. Angeles Alvareza'
'Inmaculada Amora'
'M. Esther Garciaa'
'Daniel Garcia-Vivoa'
'Miguel A. Ruiza'
'David Saeza'
'Hayrullo Hamidovb'
'John C. Jefferyb'

_publ_section_title
;
 Activity of Mo-Mo and Mo-P multiple bonds at the phosphinidene complex
 [Mo2Cp2{mu-P(2,4,6-C6H2tBu3)}(mu-CO)2] in reactions with isocyanides and
 phosphine ligands
;
_journal_name_full 'Inorganica Chimica Acta'
_journal_page_first 103
_journal_page_last 115
_journal_volume 424
_journal_year 2015
_chemical_compound_source 'synthesis as described'
_chemical_formula_moiety 'C35 H53 Mo2 O2 P3, C7 H8'
_chemical_formula_sum 'C42 H61 Mo2 O2 P3'
_chemical_formula_weight 882.7
_chemical_name_systematic
;
 ?
;
_space_group_IT_number 14
_symmetry_cell_setting monoclinic
_symmetry_Int_Tables_number 14
_symmetry_space_group_name_Hall '-P 2yn'
_symmetry_space_group_name_H-M 'P 1 21/n 1'
_atom_sites_solution_hydrogens geom
_atom_sites_solution_primary direct
_atom_sites_solution_secondary difmap
_audit_conform_dict_location ftp://ftp.iucr.org/pub/cif_core.dic
_audit_conform_dict_name cif_core.dic
_audit_conform_dict_version 2.4
_audit_creation_date 2014-03-07T18:44:46-00:00
_audit_creation_method 'WinGX routine CIF_UPDATE'
_cell_angle_alpha 90
_cell_angle_beta 92.635(6)
_cell_angle_gamma 90
_cell_formula_units_Z 4
_cell_length_a 9.053(3)
_cell_length_b 24.543(9)
_cell_length_c 18.662(7)
_cell_measurement_reflns_used 964
_cell_measurement_temperature 253(2)
_cell_measurement_theta_max 23.43
_cell_measurement_theta_min 2.645
_cell_measurement_wavelength 0.71073
_cell_volume 4142(3)
_computing_cell_refinement 'SAINT+ (Bruker AXS)'
_computing_data_collection 'SMART (Bruker AXS)'
_computing_data_reduction 'SAINT+ (Bruker AXS)'
_computing_molecular_graphics 'Ortep-3 for Windows (Farrugia, 1997)'
_computing_publication_material 'WinGX publication routines (Farrugia, 1999)'
_computing_structure_refinement 'SHELXL-97 (Sheldrick, 2008)'
_computing_structure_solution 'DIRDIF99 (Bruker AXS)'
_diffrn_ambient_temperature 253(2)
_diffrn_measured_fraction_theta_full 0.977
_diffrn_measured_fraction_theta_max 0.977
_diffrn_measurement_device_type 'Smart-CCD-1000 BRUKER'
_diffrn_measurement_method 'omega scans'
_diffrn_radiation_monochromator graphite
_diffrn_radiation_probe x-ray
_diffrn_radiation_source 'fine-focus sealed tube'
_diffrn_radiation_type MoK\a
_diffrn_radiation_wavelength 0.71073
_diffrn_reflns_av_R_equivalents 0.1088
_diffrn_reflns_av_unetI/netI 0.0954
_diffrn_reflns_limit_h_max 11
_diffrn_reflns_limit_h_min -11
_diffrn_reflns_limit_k_max 32
_diffrn_reflns_limit_k_min 0
_diffrn_reflns_limit_l_max 24
_diffrn_reflns_limit_l_min 0
_diffrn_reflns_number 51779
_diffrn_reflns_theta_full 28.27
_diffrn_reflns_theta_max 28.27
_diffrn_reflns_theta_min 1.37
_exptl_absorpt_coefficient_mu 0.755
_exptl_absorpt_correction_T_max 1
_exptl_absorpt_correction_T_min 0.736874
_exptl_absorpt_correction_type multi-scan
_exptl_absorpt_process_details 'BRUKER Sadabs'
_exptl_crystal_colour black
_exptl_crystal_density_diffrn 1.415
_exptl_crystal_density_method 'not measured'
_exptl_crystal_description prism
_exptl_crystal_F_000 1832
_exptl_crystal_size_max 0.29
_exptl_crystal_size_mid 0.25
_exptl_crystal_size_min 0.07
_refine_diff_density_max 0.913
_refine_diff_density_min -0.999
_refine_diff_density_rms 0.158
_refine_ls_extinction_method none
_refine_ls_goodness_of_fit_ref 1.037
_refine_ls_hydrogen_treatment constr
_refine_ls_matrix_type full
_refine_ls_number_parameters 451
_refine_ls_number_reflns 10020
_refine_ls_number_restraints 1
_refine_ls_restrained_S_all 1.037
_refine_ls_R_factor_all 0.1258
_refine_ls_R_factor_gt 0.0515
_refine_ls_shift/su_max 0.01
_refine_ls_shift/su_mean 0.001
_refine_ls_structure_factor_coef Fsqd
_refine_ls_weighting_details 'calc w=1/[\s^2^(Fo^2^)+(0.0289P)^2^+24.1296P] where P=(Fo^2^+2Fc^2^)/3'
_refine_ls_weighting_scheme calc
_refine_ls_wR_factor_gt 0.0982
_refine_ls_wR_factor_ref 0.1303
_reflns_number_gt 5917
_reflns_number_total 10020
_reflns_threshold_expression >2\s(I)
_cod_data_source_file ICA-2015-424-103-115-3.cif
_cod_data_source_block compound6
_cod_database_code 1518793

loop_
_symmetry_equiv_pos_as_xyz
'x, y, z'
'-x+1/2, y+1/2, -z+1/2'
'-x, -y, -z'
'x-1/2, -y-1/2, z-1/2'

loop_
_atom_site_label
_atom_site_type_symbol
_atom_site_fract_x
_atom_site_fract_y
_atom_site_fract_z
_atom_site_U_iso_or_equiv
_atom_site_adp_type
_atom_site_occupancy
_atom_site_symmetry_multiplicity
_atom_site_calc_flag
_atom_site_refinement_flags
_atom_site_disorder_assembly
_atom_site_disorder_group
Mo1 Mo 0.47736(5) 0.724685(18) 0.14491(2) 0.01264(11) Uani 1 1 d . . .
Mo2 Mo 0.62872(5) 0.716052(18) 0.31124(2) 0.01368(11) Uani 1 1 d . . .
P1 P 0.54036(14) 0.78418(5) 0.23881(7) 0.0122(3) Uani 1 1 d . A .
P2 P 0.29178(16) 0.66465(6) 0.18780(8) 0.0201(3) Uani 1 1 d . . .
P3 P 0.41824(17) 0.66139(6) 0.34441(8) 0.0214(3) Uani 1 1 d . . .
O1 O 0.2126(5) 0.80130(18) 0.1121(2) 0.0323(11) Uani 1 1 d . . .
O2 O 0.7122(5) 0.61422(17) 0.2252(2) 0.0297(10) Uani 1 1 d . . .
C1 C 0.3103(6) 0.7722(2) 0.1279(3) 0.0219(12) Uani 1 1 d . . .
C2 C 0.6689(6) 0.6549(2) 0.2500(3) 0.0224(12) Uani 1 1 d . A .
C3 C 0.2574(6) 0.6656(2) 0.2838(3) 0.0213(12) Uani 1 1 d . . .
H3A H 0.2047 0.6989 0.2942 0.026 Uiso 1 1 calc R . .
H3B H 0.1925 0.6353 0.2939 0.026 Uiso 1 1 calc R . .
C4 C 0.3160(8) 0.5919(3) 0.1722(3) 0.0347(16) Uani 1 1 d . . .
H4A H 0.2345 0.5722 0.1908 0.052 Uiso 1 1 calc R . .
H4B H 0.4066 0.5799 0.1959 0.052 Uiso 1 1 calc R . .
H4C H 0.3197 0.5852 0.1216 0.052 Uiso 1 1 calc R . .
C5 C 0.1022(7) 0.6728(3) 0.1511(4) 0.047(2) Uani 1 1 d . . .
H5A H 0.1008 0.6698 0.0998 0.071 Uiso 1 1 calc R . .
H5B H 0.0655 0.708 0.1642 0.071 Uiso 1 1 calc R . .
H5C H 0.0407 0.645 0.1702 0.071 Uiso 1 1 calc R . .
C6 C 0.3321(9) 0.6716(3) 0.4305(3) 0.047(2) Uani 1 1 d . . .
H6A H 0.2893 0.7074 0.4317 0.071 Uiso 1 1 calc R . .
H6B H 0.4057 0.668 0.469 0.071 Uiso 1 1 calc R . .
H6C H 0.2562 0.6448 0.436 0.071 Uiso 1 1 calc R . .
C7 C 0.4568(7) 0.5887(2) 0.3520(4) 0.0331(15) Uani 1 1 d . . .
H7A H 0.3657 0.5691 0.3557 0.05 Uiso 1 1 calc R . .
H7B H 0.5194 0.582 0.394 0.05 Uiso 1 1 calc R . .
H7C H 0.5058 0.5766 0.3103 0.05 Uiso 1 1 calc R . .
C8 C 0.4777(6) 0.6867(2) 0.0323(3) 0.0216(12) Uani 1 1 d . . .
H8 H 0.3901 0.6736 0.0108 0.026 Uiso 1 1 calc R . .
C9 C 0.5333(6) 0.7402(2) 0.0273(3) 0.0202(12) Uani 1 1 d . . .
H9 H 0.4869 0.7691 0.0031 0.024 Uiso 1 1 calc R . .
C10 C 0.6725(6) 0.7424(2) 0.0657(3) 0.0196(12) Uani 1 1 d . . .
H10 H 0.7343 0.7726 0.0699 0.024 Uiso 1 1 calc R . .
C11 C 0.7000(6) 0.6910(2) 0.0960(3) 0.0225(12) Uani 1 1 d . . .
H11 H 0.7829 0.6812 0.1244 0.027 Uiso 1 1 calc R . .
C12 C 0.5804(6) 0.6567(2) 0.0760(3) 0.0212(12) Uani 1 1 d . . .
H12 H 0.5704 0.6204 0.0894 0.025 Uiso 1 1 calc R . .
C13 C 0.8712(9) 0.7136(5) 0.3529(5) 0.0217(18) Uiso 0.7 1 d P A 1
H13 H 0.9426 0.6974 0.3257 0.026 Uiso 0.7 1 calc PR A 1
C14 C 0.7859(11) 0.6872(4) 0.4038(6) 0.022(2) Uiso 0.7 1 d P A 1
H14 H 0.7906 0.6504 0.4158 0.026 Uiso 0.7 1 calc PR A 1
C15 C 0.6917(9) 0.7265(4) 0.4336(4) 0.0190(17) Uiso 0.7 1 d P A 1
H15 H 0.6243 0.72 0.4687 0.023 Uiso 0.7 1 calc PR A 1
C16 C 0.7178(9) 0.7773(4) 0.4008(5) 0.0166(16) Uiso 0.7 1 d P A 1
H16 H 0.6709 0.8101 0.4103 0.02 Uiso 0.7 1 calc PR A 1
C17 C 0.8291(10) 0.7692(4) 0.3504(5) 0.0182(17) Uiso 0.7 1 d P A 1
H17 H 0.8674 0.7957 0.3209 0.022 Uiso 0.7 1 calc PR A 1
C13B C 0.848(3) 0.6919(10) 0.3727(13) 0.025(5) Uiso 0.3 1 d P A 2
H13B H 0.8928 0.659 0.3615 0.031 Uiso 0.3 1 calc PR A 2
C14B C 0.747(3) 0.6991(10) 0.4235(13) 0.027(5) Uiso 0.3 1 d P A 2
H14B H 0.7139 0.6724 0.4541 0.032 Uiso 0.3 1 calc PR A 2
C15B C 0.703(2) 0.7528(12) 0.4216(11) 0.029(5) Uiso 0.3 1 d PD A 2
H15B H 0.6326 0.7683 0.4499 0.035 Uiso 0.3 1 calc PR A 2
C16B C 0.782(2) 0.7799(9) 0.3707(11) 0.022(4) Uiso 0.3 1 d PD A 2
H16B H 0.7752 0.8167 0.359 0.027 Uiso 0.3 1 calc PR A 2
C17B C 0.875(2) 0.7416(10) 0.3402(10) 0.017(4) Uiso 0.3 1 d P A 2
H17B H 0.9415 0.7482 0.3047 0.021 Uiso 0.3 1 calc PR A 2
C18 C 0.5541(6) 0.8567(2) 0.2667(3) 0.0138(10) Uani 1 1 d . . .
C19 C 0.6749(5) 0.8889(2) 0.2453(3) 0.0157(11) Uani 1 1 d . A .
C20 C 0.7293(6) 0.9296(2) 0.2913(3) 0.0176(11) Uani 1 1 d . . .
H20 H 0.8117 0.9493 0.2783 0.021 Uiso 1 1 calc R A .
C21 C 0.6663(6) 0.9421(2) 0.3554(3) 0.0149(11) Uani 1 1 d . A .
C22 C 0.5337(6) 0.9170(2) 0.3678(3) 0.0152(11) Uani 1 1 d . . .
H22 H 0.4821 0.9284 0.4071 0.018 Uiso 1 1 calc R A .
C23 C 0.4719(6) 0.8751(2) 0.3246(3) 0.0135(10) Uani 1 1 d . A .
C24 C 0.7495(6) 0.8833(2) 0.1724(3) 0.0184(11) Uani 1 1 d . . .
C25 C 0.8603(6) 0.8355(2) 0.1747(3) 0.0208(12) Uani 1 1 d . A .
H25A H 0.8093 0.8023 0.185 0.031 Uiso 1 1 calc R . .
H25B H 0.936 0.842 0.2114 0.031 Uiso 1 1 calc R . .
H25C H 0.9044 0.8323 0.1291 0.031 Uiso 1 1 calc R . .
C26 C 0.8366(7) 0.9347(2) 0.1540(3) 0.0298(14) Uani 1 1 d . A .
H26A H 0.8687 0.9319 0.1058 0.045 Uiso 1 1 calc R . .
H26B H 0.9212 0.9381 0.1867 0.045 Uiso 1 1 calc R . .
H26C H 0.7744 0.9661 0.158 0.045 Uiso 1 1 calc R . .
C27 C 0.6296(6) 0.8773(2) 0.1119(3) 0.0218(12) Uani 1 1 d . A .
H27A H 0.5696 0.9096 0.1096 0.033 Uiso 1 1 calc R . .
H27B H 0.5687 0.8463 0.1213 0.033 Uiso 1 1 calc R . .
H27C H 0.6755 0.8723 0.067 0.033 Uiso 1 1 calc R . .
C28 C 0.3170(6) 0.8558(2) 0.3457(3) 0.0187(12) Uani 1 1 d . . .
C29 C 0.2356(6) 0.8227(2) 0.2885(3) 0.0245(13) Uani 1 1 d . A .
H29A H 0.2844 0.7883 0.2834 0.037 Uiso 1 1 calc R . .
H29B H 0.2347 0.842 0.2438 0.037 Uiso 1 1 calc R . .
H29C H 0.1358 0.8167 0.302 0.037 Uiso 1 1 calc R . .
C30 C 0.2185(6) 0.9056(2) 0.3582(4) 0.0318(15) Uani 1 1 d . A .
H30A H 0.2169 0.9286 0.3166 0.048 Uiso 1 1 calc R . .
H30B H 0.2573 0.9255 0.3991 0.048 Uiso 1 1 calc R . .
H30C H 0.1199 0.8936 0.3667 0.048 Uiso 1 1 calc R . .
C31 C 0.3321(7) 0.8230(3) 0.4154(3) 0.0343(16) Uani 1 1 d . A .
H31A H 0.2358 0.8128 0.4301 0.051 Uiso 1 1 calc R . .
H31B H 0.3807 0.8448 0.4521 0.051 Uiso 1 1 calc R . .
H31C H 0.3895 0.7908 0.4076 0.051 Uiso 1 1 calc R . .
C32 C 0.7337(6) 0.9830(2) 0.4093(3) 0.0191(12) Uani 1 1 d . . .
C33 C 0.7510(7) 0.9555(2) 0.4827(3) 0.0291(14) Uani 1 1 d . A .
H33A H 0.6563 0.943 0.497 0.044 Uiso 1 1 calc R . .
H33B H 0.7904 0.9812 0.5174 0.044 Uiso 1 1 calc R . .
H33C H 0.8172 0.9251 0.48 0.044 Uiso 1 1 calc R . .
C34 C 0.6314(6) 1.0326(2) 0.4136(3) 0.0266(14) Uani 1 1 d . A .
H34A H 0.6267 1.0512 0.3683 0.04 Uiso 1 1 calc R . .
H34B H 0.6692 1.0569 0.4503 0.04 Uiso 1 1 calc R . .
H34C H 0.5341 1.0207 0.4248 0.04 Uiso 1 1 calc R . .
C35 C 0.8852(6) 1.0025(2) 0.3881(3) 0.0272(14) Uani 1 1 d . A .
H35A H 0.9485 0.9717 0.3818 0.041 Uiso 1 1 calc R . .
H35B H 0.9275 1.0257 0.4252 0.041 Uiso 1 1 calc R . .
H35C H 0.8752 1.0226 0.344 0.041 Uiso 1 1 calc R . .
C36 C 0.1928(9) -0.0554(4) 0.0374(4) 0.058(2) Uani 1 1 d . . .
H36A H 0.0965 -0.0389 0.0348 0.087 Uiso 1 1 calc R . .
H36B H 0.1861 -0.0913 0.0574 0.087 Uiso 1 1 calc R . .
H36C H 0.2298 -0.0577 -0.0099 0.087 Uiso 1 1 calc R . .
C37 C 0.2967(7) -0.0211(3) 0.0845(3) 0.0320(15) Uani 1 1 d . . .
C38 C 0.3692(8) 0.0224(3) 0.0569(4) 0.0397(17) Uani 1 1 d . . .
H38 H 0.3527 0.0314 0.0088 0.048 Uiso 1 1 calc R . .
C39 C 0.4659(8) 0.0531(3) 0.0988(5) 0.049(2) Uani 1 1 d . . .
H39 H 0.5147 0.0826 0.0795 0.059 Uiso 1 1 calc R . .
C40 C 0.4900(8) 0.0392(3) 0.1716(5) 0.053(2) Uani 1 1 d . . .
H40 H 0.5564 0.0591 0.2008 0.063 Uiso 1 1 calc R . .
C41 C 0.4146(8) -0.0038(3) 0.1989(4) 0.0455(19) Uani 1 1 d . . .
H41 H 0.4286 -0.0128 0.2471 0.055 Uiso 1 1 calc R . .
C42 C 0.3201(8) -0.0332(3) 0.1563(4) 0.0365(16) Uani 1 1 d . . .
H42 H 0.2696 -0.0622 0.1759 0.044 Uiso 1 1 calc R . .

loop_
_atom_site_aniso_label
_atom_site_aniso_U_11
_atom_site_aniso_U_22
_atom_site_aniso_U_33
_atom_site_aniso_U_23
_atom_site_aniso_U_13
_atom_site_aniso_U_12
Mo1 0.0110(2) 0.0184(2) 0.0084(2) -0.00127(18) -0.00101(16) 0.00167(18)
Mo2 0.0152(2) 0.0174(2) 0.0083(2) 0.00018(18) -0.00129(16) -0.00092(18)
P1 0.0110(6) 0.0161(7) 0.0095(6) 0.0000(5) 0.0015(5) 0.0002(5)
P2 0.0143(7) 0.0266(8) 0.0190(7) -0.0009(6) -0.0037(6) -0.0041(6)
P3 0.0295(8) 0.0213(8) 0.0135(7) -0.0005(6) 0.0033(6) -0.0085(6)
O1 0.030(2) 0.043(3) 0.023(2) 0.0007(19) -0.0037(19) 0.022(2)
O2 0.042(3) 0.025(2) 0.022(2) -0.0020(18) -0.0012(19) 0.010(2)
C1 0.029(3) 0.021(3) 0.015(3) -0.003(2) 0.000(2) 0.003(2)
C2 0.027(3) 0.021(3) 0.018(3) 0.006(2) -0.002(2) 0.004(2)
C3 0.016(3) 0.021(3) 0.028(3) -0.002(2) 0.012(2) 0.001(2)
C4 0.046(4) 0.035(4) 0.024(3) -0.014(3) 0.013(3) -0.019(3)
C5 0.023(4) 0.061(5) 0.056(5) 0.025(4) -0.008(3) -0.014(3)
C6 0.066(5) 0.052(5) 0.025(4) -0.011(3) 0.022(4) -0.035(4)
C7 0.033(4) 0.031(4) 0.035(4) 0.010(3) -0.006(3) -0.007(3)
C8 0.021(3) 0.031(3) 0.013(3) -0.009(2) -0.001(2) 0.003(2)
C9 0.025(3) 0.022(3) 0.013(3) 0.002(2) 0.005(2) 0.009(2)
C10 0.018(3) 0.027(3) 0.014(3) -0.005(2) 0.005(2) 0.001(2)
C11 0.016(3) 0.037(3) 0.015(3) 0.001(2) 0.000(2) 0.007(2)
C12 0.029(3) 0.017(3) 0.017(3) -0.005(2) 0.002(2) 0.004(2)
C18 0.015(3) 0.013(3) 0.014(3) -0.001(2) -0.001(2) -0.004(2)
C19 0.010(2) 0.023(3) 0.014(3) 0.002(2) 0.000(2) 0.002(2)
C20 0.015(3) 0.019(3) 0.018(3) 0.003(2) 0.001(2) 0.000(2)
C21 0.016(3) 0.011(3) 0.017(3) 0.003(2) -0.005(2) 0.003(2)
C22 0.019(3) 0.018(3) 0.009(3) 0.000(2) 0.003(2) 0.003(2)
C23 0.016(3) 0.013(3) 0.011(2) 0.002(2) 0.002(2) 0.003(2)
C24 0.016(3) 0.024(3) 0.016(3) 0.002(2) 0.007(2) -0.003(2)
C25 0.013(3) 0.030(3) 0.019(3) -0.003(2) 0.001(2) 0.003(2)
C26 0.033(4) 0.032(4) 0.026(3) 0.002(3) 0.014(3) -0.011(3)
C27 0.024(3) 0.027(3) 0.015(3) 0.005(2) 0.006(2) 0.002(2)
C28 0.017(3) 0.022(3) 0.017(3) -0.005(2) 0.004(2) -0.003(2)
C29 0.014(3) 0.030(3) 0.030(3) -0.009(3) 0.006(2) -0.005(2)
C30 0.018(3) 0.027(3) 0.051(4) -0.012(3) 0.011(3) 0.000(3)
C31 0.032(4) 0.046(4) 0.026(3) 0.009(3) 0.009(3) -0.009(3)
C32 0.021(3) 0.016(3) 0.020(3) -0.001(2) -0.002(2) -0.003(2)
C33 0.042(4) 0.027(3) 0.018(3) -0.003(2) -0.009(3) -0.006(3)
C34 0.028(3) 0.018(3) 0.034(4) -0.008(3) 0.000(3) 0.001(2)
C35 0.026(3) 0.025(3) 0.030(3) -0.007(3) -0.004(3) -0.007(3)
C36 0.047(5) 0.072(6) 0.054(5) -0.011(5) 0.000(4) -0.002(4)
C37 0.031(4) 0.036(4) 0.030(4) -0.002(3) 0.006(3) 0.014(3)
C38 0.040(4) 0.046(4) 0.035(4) 0.006(3) 0.017(3) 0.014(3)
C39 0.046(5) 0.029(4) 0.075(6) 0.009(4) 0.022(4) -0.003(3)
C40 0.028(4) 0.058(5) 0.072(6) -0.033(5) -0.008(4) 0.015(4)
C41 0.045(5) 0.057(5) 0.034(4) 0.000(4) -0.004(3) 0.025(4)
C42 0.041(4) 0.036(4) 0.033(4) 0.010(3) 0.011(3) 0.014(3)

loop_
_atom_type_symbol
_atom_type_description
_atom_type_scat_dispersion_real
_atom_type_scat_dispersion_imag
_atom_type_scat_source
C C 0.0033 0.0016 'International Tables Vol C Tables 4.2.6.8 and 6.1.1.4'
H H 0 0 'International Tables Vol C Tables 4.2.6.8 and 6.1.1.4'
Mo Mo -1.6832 0.6857 'International Tables Vol C Tables 4.2.6.8 and 6.1.1.4'
O O 0.0106 0.006 'International Tables Vol C Tables 4.2.6.8 and 6.1.1.4'
P P 0.1023 0.0942 'International Tables Vol C Tables 4.2.6.8 and 6.1.1.4'

loop_
_geom_angle_atom_site_label_1
_geom_angle_atom_site_label_2
_geom_angle_atom_site_label_3
_geom_angle
C1 Mo1 C8 97.4(2)
C1 Mo1 C9 87.0(2)
C8 Mo1 C9 35.7(2)
C1 Mo1 C12 132.5(2)
C8 Mo1 C12 35.63(19)
C9 Mo1 C12 58.81(19)
C1 Mo1 P1 84.71(16)
C8 Mo1 P1 158.46(15)
C9 Mo1 P1 123.68(15)
C12 Mo1 P1 140.69(14)
C1 Mo1 C10 112.7(2)
C8 Mo1 C10 58.5(2)
C9 Mo1 C10 35.14(19)
C12 Mo1 C10 57.5(2)
P1 Mo1 C10 100.87(14)
C1 Mo1 C11 144.5(2)
C8 Mo1 C11 58.37(19)
C9 Mo1 C11 57.97(19)
C12 Mo1 C11 34.65(19)
P1 Mo1 C11 108.74(15)
C10 Mo1 C11 33.95(19)
C1 Mo1 P2 82.51(18)
C8 Mo1 P2 94.98(15)
C9 Mo1 P2 127.35(15)
C12 Mo1 P2 92.77(15)
P1 Mo1 P2 106.54(5)
C10 Mo1 P2 149.87(14)
C11 Mo1 P2 121.95(15)
C1 Mo1 Mo2 118.49(16)
C8 Mo1 Mo2 143.68(14)
C9 Mo1 Mo2 142.72(15)
C12 Mo1 Mo2 108.05(14)
P1 Mo1 Mo2 42.77(4)
Mo1 Mo2 C2 65.16(16)
Mo1 Mo2 P3 88.79(4)
P1 Mo2 P3 107.37(6)
C2 Mo2 P3 83.85(18)
C10 Mo1 Mo2 107.60(13)
C11 Mo1 Mo2 90.91(13)
P2 Mo1 Mo2 85.11(4)
C2 Mo2 P1 106.92(16)
C2 Mo2 C13 88.7(3)
P1 Mo2 C13 121.7(3)
C2 Mo2 C14 94.5(3)
P1 Mo2 C14 149.6(2)
C13 Mo2 C14 35.7(3)
C2 Mo2 C15B 140.6(7)
P1 Mo2 C15B 108.8(7)
C13 Mo2 C15B 58.3(6)
C14 Mo2 C15B 46.2(7)
C2 Mo2 C17 117.2(3)
P1 Mo2 C17 91.3(2)
C13 Mo2 C17 35.7(3)
C14 Mo2 C17 59.3(3)
C15B Mo2 C17 46.5(5)
C2 Mo2 C13B 85.0(6)
P1 Mo2 C13B 138.6(7)
C13 Mo2 C13B 17.0(6)
C14 Mo2 C13B 20.9(6)
C15B Mo2 C13B 56.9(8)
C17 Mo2 C13B 49.5(6)
C2 Mo2 C16B 132.6(7)
P1 Mo2 C16B 88.6(5)
C13 Mo2 C16B 47.1(6)
C14 Mo2 C16B 61.1(5)
C15B Mo2 C16B 34.5(5)
C17 Mo2 C16B 15.7(5)
C13B Mo2 C16B 57.4(8)
C2 Mo2 C15 128.2(3)
P1 Mo2 C15 124.2(3)
C13 Mo2 C15 59.1(3)
C14 Mo2 C15 35.6(3)
C15B Mo2 C15 17.1(6)
C17 Mo2 C15 58.7(3)
C13B Mo2 C15 51.9(6)
C16B Mo2 C15 49.6(5)
C2 Mo2 C14B 107.4(7)
P1 Mo2 C14B 142.7(6)
C13 Mo2 C14B 45.7(6)
C14 Mo2 C14B 14.6(6)
C15B Mo2 C14B 34.4(9)
C17 Mo2 C14B 60.0(6)
C13B Mo2 C14B 33.8(8)
C16B Mo2 C14B 57.2(7)
C15 Mo2 C14B 21.3(6)
C2 Mo2 C17B 98.1(6)
P1 Mo2 C17B 104.1(6)
C13 Mo2 C17B 18.0(5)
C14 Mo2 C17B 50.4(6)
C15B Mo2 C17B 57.2(7)
C17 Mo2 C17B 20.2(5)
C13B Mo2 C17B 34.5(7)
C16B Mo2 C17B 34.6(7)
C15 Mo2 C17B 64.0(5)
C14B Mo2 C17B 56.8(7)
C2 Mo2 C16 147.8(3)
P1 Mo2 C16 93.0(2)
C13 Mo2 C16 59.1(3)
C14 Mo2 C16 59.0(3)
C15B Mo2 C16 17.9(6)
C17 Mo2 C16 35.3(3)
C13B Mo2 C16 63.7(6)
C16B Mo2 C16 20.3(5)
C15 Mo2 C16 35.0(3)
C14B Mo2 C16 49.8(6)
C17B Mo2 C16 51.6(5)
C18 P1 Mo2 121.40(17)
C18 P1 Mo1 145.30(17)
Mo2 P1 Mo1 93.06(6)
C4 P2 C5 99.5(4)
C4 P2 C3 101.3(3)
C5 P2 C3 99.5(3)
C4 P2 Mo1 117.2(2)
C5 P2 Mo1 117.9(2)
C3 P2 Mo1 118.15(19)
C3 P3 C7 104.5(3)
C3 P3 C6 100.2(3)
C7 P3 C6 98.8(3)
C3 P3 Mo2 115.33(19)
C7 P3 Mo2 114.2(2)
C6 P3 Mo2 121.1(2)
O1 C1 Mo1 174.6(5)
O2 C2 Mo2 165.6(5)
P3 C3 P2 116.3(3)
P3 C3 H3A 108.2
P2 C3 H3A 108.2
P3 C3 H3B 108.2
P2 C3 H3B 108.2
H3A C3 H3B 107.4
P2 C4 H4A 109.5
P2 C4 H4B 109.5
H4A C4 H4B 109.5
P2 C4 H4C 109.5
H4A C4 H4C 109.5
H4B C4 H4C 109.5
P2 C5 H5A 109.5
P2 C5 H5B 109.5
H5A C5 H5B 109.5
P2 C5 H5C 109.5
H5A C5 H5C 109.5
H5B C5 H5C 109.5
P3 C6 H6A 109.5
P3 C6 H6B 109.5
H6A C6 H6B 109.5
P3 C6 H6C 109.5
H6A C6 H6C 109.5
H6B C6 H6C 109.5
P3 C7 H7A 109.5
P3 C7 H7B 109.5
H7A C7 H7B 109.5
P3 C7 H7C 109.5
H7A C7 H7C 109.5
H7B C7 H7C 109.5
C9 C8 C12 107.2(5)
C9 C8 Mo1 72.4(3)
C12 C8 Mo1 73.3(3)
C9 C8 H8 126.4
C12 C8 H8 126.4
Mo1 C8 H8 119.8
C8 C9 C10 108.2(5)
C8 C9 Mo1 71.9(3)
C10 C9 Mo1 75.8(3)
C8 C9 H9 125.9
C10 C9 H9 125.9
Mo1 C9 H9 118.3
C11 C10 C9 107.9(5)
C11 C10 Mo1 73.1(3)
C9 C10 Mo1 69.0(3)
C11 C10 H10 126
C9 C10 H10 126
Mo1 C10 H10 123.4
C10 C11 C12 108.1(5)
C10 C11 Mo1 72.9(3)
C12 C11 Mo1 69.9(3)
C10 C11 H11 125.9
C12 C11 H11 125.9
Mo1 C11 H11 122.9
C11 C12 C8 108.5(5)
C11 C12 Mo1 75.4(3)
C8 C12 Mo1 71.1(3)
C11 C12 H12 125.8
C8 C12 H12 125.8
Mo1 C12 H12 119.5
C14 C13 C17 108.1(8)
C14 C13 Mo2 72.3(5)
C17 C13 Mo2 73.2(5)
C14 C13 H13 125.9
C17 C13 H13 125.9
Mo2 C13 H13 120.3
C13 C14 C15 107.9(8)
C13 C14 Mo2 72.0(5)
C15 C14 Mo2 73.8(5)
C13 C14 H14 126
C15 C14 H14 126
Mo2 C14 H14 120
C16 C15 C14 108.4(7)
C16 C15 Mo2 73.3(4)
C14 C15 Mo2 70.6(5)
C16 C15 H15 125.8
C14 C15 H15 125.8
Mo2 C15 H15 122
C15 C16 C17 107.4(7)
C15 C16 Mo2 71.7(4)
C17 C16 Mo2 70.9(4)
C15 C16 H16 126.3
C17 C16 H16 126.3
Mo2 C16 H16 122.8
C13 C17 C16 108.1(8)
C13 C17 Mo2 71.0(5)
C16 C17 Mo2 73.8(5)
C13 C17 H17 125.9
C16 C17 H17 126
Mo2 C17 H17 121
C14B C13B C17B 109.0(19)
C14B C13B Mo2 73.9(13)
C17B C13B Mo2 73.8(11)
C14B C13B H13B 125.5
C17B C13B H13B 125.5
Mo2 C13B H13B 118.6
C13B C14B C15B 108(2)
C13B C14B Mo2 72.3(13)
C15B C14B Mo2 71.8(13)
C13B C14B H14B 126
C15B C14B H14B 126
Mo2 C14B H14B 121.6
C14B C15B C16B 109(2)
C14B C15B Mo2 73.8(13)
C16B C15B Mo2 73.5(12)
C14B C15B H15B 125.7
C16B C15B H15B 125.7
Mo2 C15B H15B 118.8
C15B C16B C17B 107.1(19)
C15B C16B Mo2 72.0(12)
C17B C16B Mo2 73.2(11)
C15B C16B H16B 126.4
C17B C16B H16B 126.4
Mo2 C16B H16B 120.3
C13B C17B C16B 107.2(17)
C13B C17B Mo2 71.7(11)
C16B C17B Mo2 72.2(11)
C13B C17B H17B 126.4
C16B C17B H17B 126.4
Mo2 C17B H17B 121.4
C23 C18 C19 118.5(5)
C23 C18 P1 119.3(4)
C19 C18 P1 119.7(4)
C20 C19 C18 118.6(5)
C20 C19 C24 116.6(5)
C18 C19 C24 124.7(5)
C21 C20 C19 123.0(5)
C21 C20 H20 118.5
C19 C20 H20 118.5
C22 C21 C20 116.3(5)
C22 C21 C32 120.5(5)
C20 C21 C32 123.1(5)
C21 C22 C23 123.9(5)
C21 C22 H22 118.1
C23 C22 H22 118.1
C22 C23 C18 117.5(5)
C22 C23 C28 114.8(4)
C18 C23 C28 127.7(5)
C26 C24 C27 105.5(5)
C26 C24 C25 106.9(5)
C27 C24 C25 112.6(5)
C26 C24 C19 111.8(5)
C27 C24 C19 109.3(4)
C25 C24 C19 110.6(4)
C24 C25 H25A 109.5
C24 C25 H25B 109.5
H25A C25 H25B 109.5
C24 C25 H25C 109.5
H25A C25 H25C 109.5
H25B C25 H25C 109.5
C24 C26 H26A 109.5
C24 C26 H26B 109.5
H26A C26 H26B 109.5
C24 C26 H26C 109.5
H26A C26 H26C 109.5
H26B C26 H26C 109.5
C24 C27 H27A 109.5
C24 C27 H27B 109.5
H27A C27 H27B 109.5
C24 C27 H27C 109.5
H27A C27 H27C 109.5
H27B C27 H27C 109.5
C29 C28 C31 109.9(5)
C29 C28 C30 105.5(5)
C31 C28 C30 108.7(5)
C29 C28 C23 113.8(4)
C31 C28 C23 109.3(5)
C30 C28 C23 109.5(4)
C28 C29 H29A 109.5
C28 C29 H29B 109.5
H29A C29 H29B 109.5
C28 C29 H29C 109.5
H29A C29 H29C 109.5
H29B C29 H29C 109.5
C28 C30 H30A 109.5
C28 C30 H30B 109.5
H30A C30 H30B 109.5
C28 C30 H30C 109.5
H30A C30 H30C 109.5
H30B C30 H30C 109.5
C28 C31 H31A 109.5
C28 C31 H31B 109.5
H31A C31 H31B 109.5
C28 C31 H31C 109.5
H31A C31 H31C 109.5
H31B C31 H31C 109.5
C35 C32 C21 111.9(5)
C35 C32 C33 108.4(5)
C21 C32 C33 108.7(4)
C35 C32 C34 108.5(5)
C21 C32 C34 109.4(4)
C33 C32 C34 109.9(5)
C32 C33 H33A 109.5
C32 C33 H33B 109.5
H33A C33 H33B 109.5
C32 C33 H33C 109.5
H33A C33 H33C 109.5
H33B C33 H33C 109.5
C32 C34 H34A 109.5
C32 C34 H34B 109.5
H34A C34 H34B 109.5
C32 C34 H34C 109.5
H34A C34 H34C 109.5
H34B C34 H34C 109.5
C32 C35 H35A 109.5
C32 C35 H35B 109.5
H35A C35 H35B 109.5
C32 C35 H35C 109.5
H35A C35 H35C 109.5
H35B C35 H35C 109.5
C37 C36 H36A 109.5
C37 C36 H36B 109.5
H36A C36 H36B 109.5
C37 C36 H36C 109.5
H36A C36 H36C 109.5
H36B C36 H36C 109.5
C38 C37 C42 118.7(7)
C38 C37 C36 120.8(7)
C42 C37 C36 120.6(7)
C37 C38 C39 121.2(7)
C37 C38 H38 119.4
C39 C38 H38 119.4
C38 C39 C40 119.0(7)
C38 C39 H39 120.5
C40 C39 H39 120.5
C41 C40 C39 119.2(7)
C41 C40 H40 120.4
C39 C40 H40 120.4
C42 C41 C40 120.5(7)
C42 C41 H41 119.8
C40 C41 H41 119.8
C41 C42 C37 121.4(7)
C41 C42 H42 119.3
C37 C42 H42 119.3

loop_
_geom_bond_atom_site_label_1
_geom_bond_atom_site_label_2
_geom_bond_distance
Mo1 C1 1.924(6)
Mo1 C8 2.299(5)
Mo1 C9 2.306(5)
Mo1 C12 2.327(5)
Mo1 P1 2.3316(15)
Mo1 C10 2.395(5)
Mo1 C11 2.398(5)
Mo1 P2 2.3995(16)
Mo1 Mo2 3.3416(12)
Mo2 C2 1.932(6)
Mo2 P1 2.2724(15)
Mo2 P3 2.4335(17)
Mo2 C13 2.296(8)
Mo2 C14 2.300(9)
Mo2 C15B 2.32(2)
Mo2 C17 2.324(8)
Mo2 C13B 2.33(2)
Mo2 C16B 2.34(2)
Mo2 C15 2.342(8)
Mo2 C14B 2.35(2)
Mo2 C17B 2.353(19)
Mo2 C16 2.362(8)
P1 C18 1.857(5)
P2 C4 1.825(6)
P2 C5 1.829(7)
P2 C3 1.832(6)
P3 C3 1.806(6)
P3 C7 1.823(6)
P3 C6 1.836(6)
O1 C1 1.165(7)
O2 C2 1.175(7)
C3 H3A 0.97
C3 H3B 0.97
C4 H4A 0.96
C4 H4B 0.96
C4 H4C 0.96
C5 H5A 0.96
C5 H5B 0.96
C5 H5C 0.96
C6 H6A 0.96
C6 H6B 0.96
C6 H6C 0.96
C7 H7A 0.96
C7 H7B 0.96
C7 H7C 0.96
C8 C9 1.411(8)
C8 C12 1.416(8)
C8 H8 0.93
C9 C10 1.421(8)
C9 H9 0.93
C10 C11 1.399(8)
C10 H10 0.93
C11 C12 1.408(8)
C11 H11 0.93
C12 H12 0.93
C13 C14 1.409(13)
C13 C17 1.417(13)
C13 H13 0.93
C14 C15 1.419(12)
C14 H14 0.93
C15 C16 1.414(11)
C15 H15 0.93
C16 C17 1.423(11)
C16 H16 0.93
C17 H17 0.93
C13B C14B 1.36(3)
C13B C17B 1.39(3)
C13B H13B 0.93
C14B C15B 1.38(3)
C14B H14B 0.93
C15B C16B 1.385(17)
C15B H15B 0.93
C16B C17B 1.40(3)
C16B H16B 0.93
C17B H17B 0.93
C18 C23 1.414(7)
C18 C19 1.422(7)
C19 C20 1.393(7)
C19 C24 1.552(7)
C20 C21 1.383(7)
C20 H20 0.93
C21 C22 1.378(7)
C21 C32 1.529(7)
C22 C23 1.407(7)
C22 H22 0.93
C23 C28 1.548(7)
C24 C26 1.534(7)
C24 C27 1.537(8)
C24 C25 1.543(7)
C25 H25A 0.96
C25 H25B 0.96
C25 H25C 0.96
C26 H26A 0.96
C26 H26B 0.96
C26 H26C 0.96
C27 H27A 0.96
C27 H27B 0.96
C27 H27C 0.96
C28 C29 1.507(7)
C28 C31 1.530(8)
C28 C30 1.536(8)
C29 H29A 0.96
C29 H29B 0.96
C29 H29C 0.96
C30 H30A 0.96
C30 H30B 0.96
C30 H30C 0.96
C31 H31A 0.96
C31 H31B 0.96
C31 H31C 0.96
C32 C35 1.522(8)
C32 C33 1.529(8)
C32 C34 1.533(8)
C33 H33A 0.96
C33 H33B 0.96
C33 H33C 0.96
C34 H34A 0.96
C34 H34B 0.96
C34 H34C 0.96
C35 H35A 0.96
C35 H35B 0.96
C35 H35C 0.96
C36 C37 1.513(10)
C36 H36A 0.96
C36 H36B 0.96
C36 H36C 0.96
C37 C38 1.368(9)
C37 C42 1.379(9)
C38 C39 1.372(10)
C38 H38 0.93
C39 C40 1.408(11)
C39 H39 0.93
C40 C41 1.368(11)
C40 H40 0.93
C41 C42 1.350(10)
C41 H41 0.93
C42 H42 0.93
